data_7223780
loop_
_publ_author_name
'Liu, Jin-ying'
'Ma, Cheng-bing'
'Chen, Hui'
'Chen, Chang-neng'

_publ_section_title
;
 Synthesis, crystal structures and magnetic properties of a family of
 manganese phosphonate clusters with diverse structures
;
_journal_issue 45
_journal_name_full CrystEngComm
_journal_page_first 8736
_journal_paper_doi 10.1039/C5CE01471A
_journal_volume 17
_journal_year 2015
_chemical_formula_moiety 'C36 H92 Mn6 O30 P8, Cl, OH'
_chemical_formula_sum 'C36 H93 Cl Mn6 O31 P8'
_chemical_formula_weight 1634.9832
_space_group_IT_number 87
_symmetry_cell_setting tetragonal
_symmetry_space_group_name_Hall '-I 4'
_symmetry_space_group_name_H-M 'I 4/m'
_atom_sites_solution_hydrogens geom
_atom_sites_solution_primary direct
_atom_sites_solution_secondary difmap
_audit_creation_method
;
SHELXL-97

All the hydrogens were added geometrically. The protonated CH3OH, two H2O
ligands were confirmed by the charge consideration and bond-valence-sum (BVS)
calculations, but no hydrogens  were added, and these hydrogens were calculated
in the reported formula. The cluster contains water as solvent molecules, which
in a highly disordered fashion. According to program PLATON
(A.L.Spek, J.Appl.Cryst. 2003, 36, 7-13), the solvent accessible volume of the
unit cell is 626 cubic Angstroems with an electron count of 12 electrons per
cell. This solvent was subjected to procedure SQUEEZE of program PLATON.
there isone hydroxy ion OH- by the charge consideration. It is also contained
in the chemical formula.
;
_audit_update_record
;
2015-10-09 deposited with the CCDC.
2015-10-15 downloaded from the CCDC.
;
_cell_angle_alpha 90.00
_cell_angle_beta 90.00
_cell_angle_gamma 90.00
_cell_formula_units_Z 2
_cell_length_a 14.2377(4)
_cell_length_b 14.2377(4)
_cell_length_c 21.5385(12)
_cell_measurement_reflns_used 1786
_cell_measurement_temperature 293(2)
_cell_measurement_theta_max 27.4855
_cell_measurement_theta_min 2.0229
_cell_volume 4366.1(3)
_computing_cell_refinement 'Bruker XSCANS'
_computing_data_collection 'Bruker XSCANS'
_computing_data_reduction 'Bruker SHELXTL'
_computing_molecular_graphics 'Bruker SHELXTL'
_computing_publication_material 'Bruker SHELXTL'
_computing_structure_refinement 'SHELXL-97 (Sheldrick, 1997)'
_computing_structure_solution 'SHELXS-97 (Sheldrick, 1990)'
_diffrn_ambient_temperature 293(2)
_diffrn_detector_area_resol_mean 28.5714
_diffrn_measured_fraction_theta_full 0.992
_diffrn_measured_fraction_theta_max 0.992
_diffrn_measurement_device_type 'Bruker P4'
_diffrn_measurement_method '\w scans'
_diffrn_radiation_monochromator graphite
_diffrn_radiation_source 'fine-focus sealed tube'
_diffrn_radiation_type MoK\a
_diffrn_radiation_wavelength 0.71073
_diffrn_reflns_av_R_equivalents 0.0381
_diffrn_reflns_av_sigmaI/netI 0.0460
_diffrn_reflns_limit_h_max 12
_diffrn_reflns_limit_h_min -18
_diffrn_reflns_limit_k_max 18
_diffrn_reflns_limit_k_min -18
_diffrn_reflns_limit_l_max 27
_diffrn_reflns_limit_l_min -27
_diffrn_reflns_number 18657
_diffrn_reflns_theta_full 27.48
_diffrn_reflns_theta_max 27.48
_diffrn_reflns_theta_min 2.02
_exptl_absorpt_coefficient_mu 1.077
_exptl_absorpt_correction_T_max 1.0000
_exptl_absorpt_correction_T_min 0.7348
_exptl_absorpt_correction_type multi-scan
_exptl_absorpt_process_details 'CrystalClear (Rigaku Corp., 2000)'
_exptl_crystal_colour brown
_exptl_crystal_density_diffrn 1.225
_exptl_crystal_density_method 'not measured'
_exptl_crystal_description prism
_exptl_crystal_F_000 1654
_exptl_crystal_size_max 0.35
_exptl_crystal_size_mid 0.3
_exptl_crystal_size_min 0.21
_platon_squeeze_details
;
;
_refine_diff_density_max 0.776
_refine_diff_density_min -0.652
_refine_diff_density_rms 0.119
_refine_ls_extinction_method none
_refine_ls_goodness_of_fit_ref 1.071
_refine_ls_hydrogen_treatment constr
_refine_ls_matrix_type full
_refine_ls_number_parameters 99
_refine_ls_number_reflns 2566
_refine_ls_number_restraints 6
_refine_ls_restrained_S_all 1.074
_refine_ls_R_factor_all 0.0661
_refine_ls_R_factor_gt 0.0589
_refine_ls_shift/su_max 0.001
_refine_ls_shift/su_mean 0.000
_refine_ls_structure_factor_coef Fsqd
_refine_ls_weighting_details 'calc w=1/[\s^2^(Fo^2^)+(0.1400P)^2^+0.0000P] where P=(Fo^2^+2Fc^2^)/3'
_refine_ls_weighting_scheme calc
_refine_ls_wR_factor_gt 0.2101
_refine_ls_wR_factor_ref 0.2171
_reflns_number_gt 2076
_reflns_number_total 2566
_reflns_threshold_expression >2sigma(I)
_cod_data_source_file c5ce01471a2.cif
_cod_data_source_block cluster1
_cod_depositor_comments
;
 Appending the value of the _chemical_name_systematic data item to the
 value of the _audit_creation_method data item since it contained a
 description of the structure solution proccess and not the systematic
 name of the compound. The _chemical_name_systematic data item was removed.

 Antanas Vaitkus,
 2017-03-30

The following automatic conversions were performed:

'_symmetry_cell_setting' value 'Tetragonal' changed to 'tetragonal'
according to
/usr/data/users/saulius/crontab/automatic-downloads/current/RSC/lib/dictionaries/cif_core.dic
dictionary named 'cif_core.dic' version 2.4.2 from 2011-04-26.

Automatic conversion script
Id: cif_fix_values 4268 2015-11-12 08:31:59Z antanas 
;
_cod_original_sg_symbol_H-M I4/m
_cod_database_code 7223780

loop_
_symmetry_equiv_pos_as_xyz
'x, y, z'
'-x, -y, z'
'-y, x, z'
'y, -x, z'
'x+1/2, y+1/2, z+1/2'
'-x+1/2, -y+1/2, z+1/2'
'-y+1/2, x+1/2, z+1/2'
'y+1/2, -x+1/2, z+1/2'
'-x, -y, -z'
'x, y, -z'
'y, -x, -z'
'-y, x, -z'
'-x+1/2, -y+1/2, -z+1/2'
'x+1/2, y+1/2, -z+1/2'
'y+1/2, -x+1/2, -z+1/2'
'-y+1/2, x+1/2, -z+1/2'

loop_
_atom_site_label
_atom_site_type_symbol
_atom_site_fract_x
_atom_site_fract_y
_atom_site_fract_z
_atom_site_U_iso_or_equiv
_atom_site_adp_type
_atom_site_occupancy
_atom_site_symmetry_multiplicity
_atom_site_calc_flag
_atom_site_refinement_flags
P1 P 0.05297(7) 0.20718(6) 0.09980(4) 0.0342(3) Uani 1 1 d .
Cl1 Cl 0.0000 0.0000 0.0000 0.0440(6) Uani 1 8 d S
Mn1 Mn 0.0000 0.0000 0.14382(5) 0.0345(3) Uani 1 4 d S
Mn2 Mn -0.11108(5) 0.18843(5) 0.0000 0.0315(3) Uani 1 2 d S
O1 O -0.0302(3) 0.2343(2) 0.06095(19) 0.0770(12) Uani 1 1 d .
O2 O 0.0306(3) 0.1262(2) 0.14235(15) 0.0806(13) Uani 1 1 d .
O3 O 0.0000 0.0000 0.2465(3) 0.080(2) Uani 1 4 d S
O4 O -0.1940(3) 0.3182(3) 0.0000 0.0605(12) Uani 1 2 d S
C1 C 0.0811(3) 0.3074(3) 0.1480(2) 0.0481(10) Uani 1 1 d .
C2 C -0.0059(5) 0.3303(5) 0.1883(3) 0.100(2) Uani 1 1 d .
H2A H 0.0075 0.3834 0.2143 0.150 Uiso 1 1 calc R
H2B H -0.0211 0.2771 0.2138 0.150 Uiso 1 1 calc R
H2C H -0.0583 0.3447 0.1619 0.150 Uiso 1 1 calc R
C3 C 0.1014(6) 0.3905(4) 0.1068(3) 0.093(2) Uani 1 1 d .
H3B H 0.1166 0.4440 0.1321 0.140 Uiso 1 1 calc R
H3C H 0.0471 0.4044 0.0821 0.140 Uiso 1 1 calc R
H3D H 0.1535 0.3762 0.0802 0.140 Uiso 1 1 calc R
C4 C 0.1652(5) 0.2814(5) 0.1890(3) 0.098(2) Uani 1 1 d .
H4A H 0.1812 0.3339 0.2149 0.147 Uiso 1 1 calc R
H4B H 0.2178 0.2656 0.1632 0.147 Uiso 1 1 calc R
H4C H 0.1491 0.2286 0.2146 0.147 Uiso 1 1 calc R
O5 O 0.1382(2) 0.1876(3) 0.06073(18) 0.0765(12) Uani 1 1 d .
C5 C -0.1575(18) 0.4027(13) 0.0000 0.230(9) Uani 1 2 d SU
H5B H -0.2070 0.4485 0.0000 0.346 Uiso 1 2 calc SR
H5C H -0.1194 0.4108 -0.0364 0.346 Uiso 0.50 1 calc PR
H5D H -0.1194 0.4108 0.0364 0.346 Uiso 0.50 1 calc PR

loop_
_atom_site_aniso_label
_atom_site_aniso_U_11
_atom_site_aniso_U_22
_atom_site_aniso_U_33
_atom_site_aniso_U_23
_atom_site_aniso_U_13
_atom_site_aniso_U_12
P1 0.0369(5) 0.0319(5) 0.0339(5) -0.0077(3) -0.0023(3) -0.0009(3)
Cl1 0.0441(9) 0.0441(9) 0.0438(14) 0.000 0.000 0.000
Mn1 0.0367(4) 0.0367(4) 0.0300(6) 0.000 0.000 0.000
Mn2 0.0305(4) 0.0309(4) 0.0331(5) 0.000 0.000 -0.0002(3)
O1 0.081(3) 0.0475(19) 0.102(3) -0.0334(18) -0.057(2) 0.0226(17)
O2 0.157(4) 0.0461(18) 0.0385(16) -0.0048(13) 0.0015(19) -0.032(2)
O3 0.104(4) 0.104(4) 0.034(3) 0.000 0.000 0.000
O4 0.066(3) 0.032(2) 0.083(3) 0.000 0.000 0.0118(19)
C1 0.049(2) 0.041(2) 0.054(2) -0.0197(18) -0.0043(18) -0.0015(17)
C2 0.099(5) 0.102(5) 0.099(5) -0.066(4) 0.028(4) -0.001(4)
C3 0.125(6) 0.046(3) 0.109(5) -0.018(3) 0.006(4) -0.027(3)
C4 0.101(5) 0.098(5) 0.094(5) -0.044(4) -0.053(4) 0.003(4)
O5 0.055(2) 0.077(2) 0.098(3) -0.055(2) 0.0281(19) -0.0241(18)
C5 0.229(16) 0.169(14) 0.294(18) 0.000 0.000 0.002(14)

loop_
_atom_type_symbol
_atom_type_description
_atom_type_scat_dispersion_real
_atom_type_scat_dispersion_imag
_atom_type_scat_source
C C 0.0033 0.0016 'International Tables Vol C Tables 4.2.6.8 and 6.1.1.4'
H H 0.0000 0.0000 'International Tables Vol C Tables 4.2.6.8 and 6.1.1.4'
O O 0.0106 0.0060 'International Tables Vol C Tables 4.2.6.8 and 6.1.1.4'
P P 0.1023 0.0942 'International Tables Vol C Tables 4.2.6.8 and 6.1.1.4'
Mn Mn 0.3368 0.7283 'International Tables Vol C Tables 4.2.6.8 and 6.1.1.4'
Cl Cl 0.1484 0.1585 'International Tables Vol C Tables 4.2.6.8 and 6.1.1.4'

loop_
_geom_angle_atom_site_label_1
_geom_angle_atom_site_label_2
_geom_angle_atom_site_label_3
_geom_angle
_geom_angle_site_symmetry_1
_geom_angle_site_symmetry_3
O1 P1 O5 111.9(3) . .
O1 P1 O2 111.7(2) . .
O5 P1 O2 111.7(2) . .
O1 P1 C1 106.95(19) . .
O5 P1 C1 106.76(19) . .
O2 P1 C1 107.6(2) . .
O2 Mn1 O2 178.0(2) 3 4
O2 Mn1 O2 89.983(4) 3 .
O2 Mn1 O2 89.983(4) 4 .
O2 Mn1 O2 89.983(4) 3 2
O2 Mn1 O2 89.983(4) 4 2
O2 Mn1 O2 178.0(2) . 2
O2 Mn1 O3 90.98(10) 3 .
O2 Mn1 O3 90.98(10) 4 .
O2 Mn1 O3 90.98(10) . .
O2 Mn1 O3 90.98(10) 2 .
O5 Mn2 O5 90.2(3) 12 3
O5 Mn2 O1 177.36(15) 12 .
O5 Mn2 O1 90.1(2) 3 .
O5 Mn2 O1 90.1(2) 12 10
O5 Mn2 O1 177.36(15) 3 10
O1 Mn2 O1 89.5(3) . 10
O5 Mn2 O4 90.48(14) 12 .
O5 Mn2 O4 90.48(14) 3 .
O1 Mn2 O4 92.14(13) . .
O1 Mn2 O4 92.14(13) 10 .
P1 O1 Mn2 142.2(2) . .
P1 O2 Mn1 143.5(2) . .
C5 O4 Mn2 124.1(12) . .
C3 C1 C4 112.2(5) . .
C3 C1 C2 108.5(5) . .
C4 C1 C2 110.6(5) . .
C3 C1 P1 109.0(3) . .
C4 C1 P1 108.3(3) . .
C2 C1 P1 108.1(3) . .
C1 C2 H2A 109.5 . .
C1 C2 H2B 109.5 . .
H2A C2 H2B 109.5 . .
C1 C2 H2C 109.5 . .
H2A C2 H2C 109.5 . .
H2B C2 H2C 109.5 . .
C1 C3 H3B 109.5 . .
C1 C3 H3C 109.5 . .
H3B C3 H3C 109.5 . .
C1 C3 H3D 109.5 . .
H3B C3 H3D 109.5 . .
H3C C3 H3D 109.5 . .
C1 C4 H4A 109.5 . .
C1 C4 H4B 109.5 . .
H4A C4 H4B 109.5 . .
C1 C4 H4C 109.5 . .
H4A C4 H4C 109.5 . .
H4B C4 H4C 109.5 . .
P1 O5 Mn2 144.9(2) . 11
O4 C5 H5B 109.5 . .
O4 C5 H5C 109.5 . .
H5B C5 H5C 109.5 . .
O4 C5 H5D 109.5 . .
H5B C5 H5D 109.5 . .
H5C C5 H5D 109.5 . .

loop_
_geom_bond_atom_site_label_1
_geom_bond_atom_site_label_2
_geom_bond_distance
_geom_bond_site_symmetry_2
P1 O1 1.500(3) .
P1 O5 1.503(3) .
P1 O2 1.507(3) .
P1 C1 1.809(4) .
Mn1 O2 1.849(3) 3
Mn1 O2 1.849(3) 4
Mn1 O2 1.849(3) .
Mn1 O2 1.849(3) 2
Mn1 O3 2.211(6) .
Mn2 O5 1.847(3) 12
Mn2 O5 1.847(3) 3
Mn2 O1 1.865(3) .
Mn2 O1 1.865(3) 10
Mn2 O4 2.192(4) .
O4 C5 1.311(18) .
C1 C3 1.507(8) .
C1 C4 1.532(7) .
C1 C2 1.549(7) .
C2 H2A 0.9600 .
C2 H2B 0.9600 .
C2 H2C 0.9600 .
C3 H3B 0.9600 .
C3 H3C 0.9600 .
C3 H3D 0.9600 .
C4 H4A 0.9600 .
C4 H4B 0.9600 .
C4 H4C 0.9600 .
O5 Mn2 1.847(3) 11
C5 H5B 0.9600 .
C5 H5C 0.9600 .
C5 H5D 0.9600 .

loop_
_geom_torsion_atom_site_label_1
_geom_torsion_atom_site_label_2
_geom_torsion_atom_site_label_3
_geom_torsion_atom_site_label_4
_geom_torsion
_geom_torsion_site_symmetry_1
_geom_torsion_site_symmetry_4
O5 P1 O1 Mn2 63.5(5) . .
O2 P1 O1 Mn2 -62.6(5) . .
C1 P1 O1 Mn2 -180.0(5) . .
O1 Mn2 O1 P1 -90.2(5) 10 .
O4 Mn2 O1 P1 177.6(5) . .
O1 P1 O2 Mn1 66.3(5) . .
O5 P1 O2 Mn1 -59.8(5) . .
C1 P1 O2 Mn1 -176.7(4) . .
O3 Mn1 O2 P1 177.5(5) . .
O5 Mn2 O4 C5 -134.91(15) 12 .
O5 Mn2 O4 C5 134.91(15) 3 .
O1 Mn2 O4 C5 44.78(15) . .
O1 Mn2 O4 C5 -44.78(15) 10 .
O1 P1 C1 C3 -58.4(5) . .
O5 P1 C1 C3 61.5(5) . .
O2 P1 C1 C3 -178.5(4) . .
O1 P1 C1 C4 179.3(4) . .
O5 P1 C1 C4 -60.9(5) . .
O2 P1 C1 C4 59.2(5) . .
O1 P1 C1 C2 59.4(5) . .
O5 P1 C1 C2 179.2(5) . .
O2 P1 C1 C2 -60.7(5) . .
O1 P1 O5 Mn2 -63.0(6) . 11
O2 P1 O5 Mn2 63.0(6) . 11
C1 P1 O5 Mn2 -179.6(5) . 11

loop_
_platon_squeeze_void_nr
_platon_squeeze_void_average_x
_platon_squeeze_void_average_y
_platon_squeeze_void_average_z
_platon_squeeze_void_volume
_platon_squeeze_void_count_electrons
1 0.000 0.000 0.500 626.0 12.0
2 0.500 0.500 0.000 626.0 12.0
